data_8106470
loop_
_publ_author_name
'Ma, Fa-Xue'
'Zhao, Dan'
'Zhang, Rui-Juan'

_publ_section_title
;
 Crystal structure of
 poly-[diaqua-[bis(\m2-hydroxy)-bis(\m4-3,4,5,6-tetrachlorophthalato-\k3O,O&#x2032;:O&#x2032;;
 \k2O&#x2032;&#x2032;:O&#x2032;&#x2032;&#x2032;)dilanthanum(III)],
 C8H3Cl4LaO6
;
_journal_issue 2
_journal_name_full 'Zeitschrift f\"ur Kristallographie - New Crystal Structures'
_journal_page_first 165
_journal_page_last 166
_journal_paper_doi 10.1515/ncrs-2016-0154
_journal_volume 232
_journal_year 2017
_chemical_formula_sum 'C8 H3 Cl4 La O6'
_chemical_formula_weight 475.81
_space_group_crystal_system monoclinic
_space_group_IT_number 14
_space_group_name_Hall '-P 2yn'
_space_group_name_H-M_alt 'P 1 21/n 1'
_atom_sites_solution_hydrogens difmap
_cell_angle_alpha 90
_cell_angle_beta 91.094(3)
_cell_angle_gamma 90
_cell_formula_units_Z 4
_cell_length_a 6.6874(10)
_cell_length_b 6.0956(9)
_cell_length_c 30.281(4)
_cell_measurement_reflns_used 347
_cell_measurement_temperature 296(2)
_cell_measurement_theta_max 24.06
_cell_measurement_theta_min 3.49
_cell_volume 1234.1(3)
_computing_cell_refinement 'SAINT (Bruker, 2008)'
_computing_data_collection 'SMART Bruker apex 2, 2008'
_computing_data_reduction 'SAINT (Bruker, 2008)'
_computing_molecular_graphics 'SHELX2013 (Sheldrick, 2008)'
_computing_publication_material 'SHELX2013 (Sheldrick, 2008)'
_computing_structure_refinement 'SHELX2013 (Sheldrick, 2008)'
_computing_structure_solution 'SHELX2013 (Sheldrick, 2008)[5]'
_diffrn_ambient_temperature 296(2)
_diffrn_measured_fraction_theta_full 0.999
_diffrn_measured_fraction_theta_max 0.977
_diffrn_measurement_device_type 'Bruker APEX-II CCD [5]'
_diffrn_measurement_method '\w scans'
_diffrn_radiation_type MoK\a
_diffrn_radiation_wavelength 0.71073
_diffrn_reflns_av_R_equivalents 0.0805
_diffrn_reflns_av_unetI/netI 0.1091
_diffrn_reflns_Laue_measured_fraction_full 0.999
_diffrn_reflns_Laue_measured_fraction_max 0.977
_diffrn_reflns_limit_h_max 8
_diffrn_reflns_limit_h_min -8
_diffrn_reflns_limit_k_max 8
_diffrn_reflns_limit_k_min -7
_diffrn_reflns_limit_l_max 40
_diffrn_reflns_limit_l_min -29
_diffrn_reflns_number 7933
_diffrn_reflns_point_group_measured_fraction_full 0.999
_diffrn_reflns_point_group_measured_fraction_max 0.977
_diffrn_reflns_theta_full 25.242
_diffrn_reflns_theta_max 28.389
_diffrn_reflns_theta_min 1.345
_diffrn_source 'fine-focus sealed tube'
_exptl_absorpt_coefficient_mu 4.343
_exptl_absorpt_correction_type multi-scan
_exptl_crystal_colour colorless
_exptl_crystal_density_diffrn 2.561
_exptl_crystal_description prism
_exptl_crystal_F_000 896
_exptl_crystal_size_max 0.20
_exptl_crystal_size_mid 0.05
_exptl_crystal_size_min 0.05
_exptl_transmission_factor_max 0.7457
_exptl_transmission_factor_min 0.6237
_refine_diff_density_max 1.427
_refine_diff_density_min -1.985
_refine_diff_density_rms 0.515
_refine_ls_extinction_coef .
_refine_ls_extinction_method none
_refine_ls_goodness_of_fit_ref 0.978
_refine_ls_hydrogen_treatment constr
_refine_ls_matrix_type full
_refine_ls_number_parameters 172
_refine_ls_number_reflns 3014
_refine_ls_number_restraints 0
_refine_ls_restrained_S_all 0.978
_refine_ls_R_factor_all 0.0933
_refine_ls_R_factor_gt 0.0475
_refine_ls_shift/su_max 0.000
_refine_ls_shift/su_mean 0.000
_refine_ls_structure_factor_coef Fsqd
_refine_ls_weighting_details 'w=1/[\s^2^(Fo^2^)+(0.0627P)^2^] where P=(Fo^2^+2Fc^2^)/3'
_refine_ls_weighting_scheme calc
_refine_ls_wR_factor_gt 0.1006
_refine_ls_wR_factor_ref 0.1429
_reflns_Friedel_coverage 0.000
_reflns_Friedel_fraction_full .
_reflns_Friedel_fraction_max .
_reflns_number_gt 1926
_reflns_number_total 3014
_reflns_threshold_expression 'I > 2\s(I)'
_cod_data_source_file suppl_ncrs-2016-0154_suppl.cif
_cod_data_source_block a
_cod_original_sg_symbol_H-M 'P 21/n'
_cod_database_code 8106470
_shelx_space_group_comment
;
The symmetry employed for this shelxl refinement is uniquely defined
by the following loop, which should always be used as a source of
symmetry information in preference to the above space-group names.
They are only intended as comments.
;
_shelx_estimated_absorpt_t_min 0.706
_shelx_estimated_absorpt_t_max 0.824
_shelxl_version_number 2013-4
_publcif_info_exptl_table_max_cols 4
_publcif_info_exptl_table_use_headnotes n

loop_
_space_group_symop_operation_xyz
'x, y, z'
'-x+1/2, y+1/2, -z+1/2'
'-x, -y, -z'
'x-1/2, -y-1/2, z-1/2'

loop_
_atom_site_label
_atom_site_type_symbol
_atom_site_fract_x
_atom_site_fract_y
_atom_site_fract_z
_atom_site_U_iso_or_equiv
_atom_site_adp_type
_atom_site_occupancy
_atom_site_site_symmetry_order
_atom_site_calc_flag
_atom_site_refinement_flags_posn
_atom_site_refinement_flags_adp
_atom_site_refinement_flags_occupancy
_atom_site_disorder_assembly
_atom_site_disorder_group
La1 La 0.23121(8) 0.21435(8) 0.00479(2) 0.01912(17) Uani 1 1 d . . . . .
Cl1 Cl 1.1296(4) 0.5628(4) 0.14107(8) 0.0337(6) Uani 1 1 d . . . . .
Cl2 Cl 1.1677(4) 0.2442(5) 0.22141(9) 0.0435(7) Uani 1 1 d . . . . .
Cl3 Cl 0.8639(4) -0.1394(5) 0.23045(8) 0.0395(7) Uani 1 1 d . . . . .
Cl4 Cl 0.5247(4) -0.1971(4) 0.16043(8) 0.0363(6) Uani 1 1 d . . . . .
C1 C 0.9758(13) 0.3391(15) 0.1454(3) 0.0196(19) Uani 1 1 d . . . . .
C2 C 0.9864(13) 0.2002(14) 0.1820(3) 0.0205(19) Uani 1 1 d . . . . .
C3 C 0.8507(13) 0.0333(14) 0.1857(3) 0.022(2) Uani 1 1 d . . . . .
C4 C 0.6990(13) 0.0043(15) 0.1541(3) 0.023(2) Uani 1 1 d . . . . .
C5 C 0.6955(12) 0.1340(14) 0.1164(3) 0.0151(17) Uani 1 1 d . . . . .
C6 C 0.8345(12) 0.2998(14) 0.1123(3) 0.0164(17) Uani 1 1 d . . . . .
C7 C 0.8333(12) 0.4488(14) 0.0723(3) 0.0174(18) Uani 1 1 d . . . . .
C8 C 0.5308(12) 0.1181(14) 0.0807(3) 0.0163(18) Uani 1 1 d . . . . .
O1 O 0.9517(9) 0.4087(10) 0.0414(2) 0.0251(15) Uani 1 1 d . . . . .
O2 O 0.7135(9) 0.6037(10) 0.0706(2) 0.0260(15) Uani 1 1 d . . . . .
O3 O 0.5820(9) 0.0603(10) 0.04201(19) 0.0234(14) Uani 1 1 d . . . . .
O4 O 0.3586(10) 0.1723(12) 0.0889(2) 0.0334(17) Uani 1 1 d . . . . .
H5B H 0.4244 0.5898 0.0561 0.040 Uiso 1 1 d R U . . .
H5A H 0.2755 0.6970 0.0369 0.040 Uiso 1 1 d R U . . .
H6 H 0.0159 -0.1128 0.0627 0.040 Uiso 1 1 d R U . . .
O5 O 0.3535(10) 0.5944(11) 0.0308(2) 0.0310(16) Uani 1 1 d . . . . .
O6 O 0.0674(9) -0.1014(10) 0.03728(19) 0.0228(14) Uani 1 1 d . . . . .

loop_
_atom_site_aniso_label
_atom_site_aniso_U_11
_atom_site_aniso_U_22
_atom_site_aniso_U_33
_atom_site_aniso_U_23
_atom_site_aniso_U_13
_atom_site_aniso_U_12
La1 0.0194(3) 0.0172(3) 0.0206(3) -0.0004(2) -0.00466(19) 0.0008(2)
Cl1 0.0310(14) 0.0328(14) 0.0370(14) 0.0002(11) -0.0061(11) -0.0166(11)
Cl2 0.0379(16) 0.0586(19) 0.0331(14) 0.0066(12) -0.0216(12) -0.0123(13)
Cl3 0.0484(17) 0.0434(16) 0.0263(13) 0.0161(11) -0.0093(11) -0.0041(13)
Cl4 0.0381(15) 0.0354(15) 0.0352(14) 0.0095(11) -0.0048(11) -0.0194(12)
C1 0.018(5) 0.025(5) 0.016(4) 0.003(3) 0.002(3) 0.001(4)
C2 0.018(4) 0.021(5) 0.022(5) -0.003(4) -0.007(4) 0.001(4)
C3 0.026(5) 0.016(5) 0.023(5) 0.001(4) -0.003(4) -0.002(4)
C4 0.021(5) 0.023(5) 0.025(5) -0.004(4) 0.000(4) -0.010(4)
C5 0.007(4) 0.020(4) 0.018(4) -0.001(3) -0.002(3) -0.001(3)
C6 0.012(4) 0.017(4) 0.021(4) 0.003(3) -0.003(3) 0.001(3)
C7 0.015(4) 0.018(5) 0.019(5) 0.002(3) -0.007(4) -0.006(3)
C8 0.010(4) 0.015(4) 0.024(5) -0.002(3) 0.000(3) -0.002(3)
O1 0.025(4) 0.024(4) 0.027(4) -0.007(3) 0.002(3) -0.002(3)
O2 0.024(4) 0.021(4) 0.033(4) 0.010(3) 0.000(3) 0.005(3)
O3 0.026(4) 0.030(4) 0.014(3) -0.002(3) -0.004(3) 0.001(3)
O4 0.022(4) 0.053(5) 0.025(4) -0.004(3) -0.005(3) 0.003(3)
O5 0.031(4) 0.028(4) 0.034(4) -0.003(3) -0.008(3) 0.013(3)
O6 0.022(3) 0.024(4) 0.023(3) 0.004(3) -0.007(3) 0.002(3)

loop_
_atom_type_symbol
_atom_type_description
_atom_type_scat_dispersion_real
_atom_type_scat_dispersion_imag
_atom_type_scat_source
C C 0.0033 0.0016 'International Tables Vol C Tables 4.2.6.8 and 6.1.1.4'
H H 0.0000 0.0000 'International Tables Vol C Tables 4.2.6.8 and 6.1.1.4'
O O 0.0106 0.0060 'International Tables Vol C Tables 4.2.6.8 and 6.1.1.4'
Cl Cl 0.1484 0.1585 'International Tables Vol C Tables 4.2.6.8 and 6.1.1.4'
La La -0.2871 2.4523 'International Tables Vol C Tables 4.2.6.8 and 6.1.1.4'

loop_
_geom_angle_atom_site_label_1
_geom_angle_atom_site_label_2
_geom_angle_atom_site_label_3
_geom_angle
_geom_angle_site_symmetry_1
_geom_angle_site_symmetry_3
O6 La1 O6 67.6(2) . 3
O6 La1 O1 81.3(2) . 1_455
O6 La1 O1 75.7(2) 3 1_455
O6 La1 O3 86.2(2) . 3_655
O6 La1 O3 85.95(19) 3 3_655
O1 La1 O3 160.7(2) 1_455 3_655
O6 La1 O2 140.7(2) . 3_665
O6 La1 O2 77.8(2) 3 3_665
O1 La1 O2 108.2(2) 1_455 3_665
O3 La1 O2 73.02(19) 3_655 3_665
O6 La1 O5 137.0(2) . .
O6 La1 O5 131.6(2) 3 .
O1 La1 O5 70.9(2) 1_455 .
O3 La1 O5 127.4(2) 3_655 .
O2 La1 O5 80.4(2) 3_665 .
O6 La1 O4 71.2(2) . .
O6 La1 O4 135.1(2) 3 .
O1 La1 O4 81.4(2) 1_455 .
O3 La1 O4 108.4(2) 3_655 .
O2 La1 O4 146.7(2) 3_665 .
O5 La1 O4 72.7(2) . .
O6 La1 O3 87.20(19) . .
O6 La1 O3 143.0(2) 3 .
O1 La1 O3 128.42(19) 1_455 .
O3 La1 O3 65.1(2) 3_655 .
O2 La1 O3 112.06(18) 3_665 .
O5 La1 O3 85.32(19) . .
O4 La1 O3 47.54(18) . .
O6 La1 O1 128.60(19) . 3_665
O6 La1 O1 69.19(18) 3 3_665
O1 La1 O1 62.1(2) 1_455 3_665
O3 La1 O1 117.00(18) 3_655 3_665
O2 La1 O1 46.12(18) 3_665 3_665
O5 La1 O1 64.52(19) . 3_665
O4 La1 O1 130.35(19) . 3_665
O3 La1 O1 143.62(18) . 3_665
O6 La1 C8 80.7(2) . .
O6 La1 C8 148.1(2) 3 .
O1 La1 C8 104.0(2) 1_455 .
O3 La1 C8 88.3(2) 3_655 .
O2 La1 C8 130.0(2) 3_665 .
O5 La1 C8 75.2(2) . .
O4 La1 C8 23.4(2) . .
O3 La1 C8 24.47(18) . .
O1 La1 C8 139.69(19) 3_665 .
O6 La1 C7 139.8(2) . 3_665
O6 La1 C7 72.4(2) 3 3_665
O1 La1 C7 85.8(2) 1_455 3_665
O3 La1 C7 94.5(2) 3_655 3_665
O2 La1 C7 22.4(2) 3_665 3_665
O5 La1 C7 71.1(2) . 3_665
O4 La1 C7 143.8(2) . 3_665
O3 La1 C7 129.3(2) . 3_665
O1 La1 C7 23.68(19) 3_665 3_665
C8 La1 C7 139.5(2) . 3_665
O6 La1 La1 33.91(14) . 3
O6 La1 La1 33.66(14) 3 3
O1 La1 La1 76.15(14) 1_455 3
O3 La1 La1 85.28(14) 3_655 3
O2 La1 La1 109.68(14) 3_665 3
O5 La1 La1 147.03(15) . 3
O4 La1 La1 103.54(15) . 3
O3 La1 La1 116.93(13) . 3
O1 La1 La1 99.19(12) 3_665 3
C8 La1 La1 114.55(15) . 3
C7 La1 La1 105.97(15) 3_665 3
C6 C1 C2 119.6(8) . .
C6 C1 Cl1 119.0(7) . .
C2 C1 Cl1 121.4(7) . .
C3 C2 C1 119.5(8) . .
C3 C2 Cl2 121.5(7) . .
C1 C2 Cl2 119.0(7) . .
C2 C3 C4 120.9(8) . .
C2 C3 Cl3 119.7(7) . .
C4 C3 Cl3 119.3(7) . .
C5 C4 C3 119.6(8) . .
C5 C4 Cl4 120.0(7) . .
C3 C4 Cl4 120.4(7) . .
C6 C5 C4 119.2(8) . .
C6 C5 C8 117.4(7) . .
C4 C5 C8 123.0(7) . .
C5 C6 C1 120.9(8) . .
C5 C6 C7 121.1(7) . .
C1 C6 C7 117.9(7) . .
O2 C7 O1 122.2(8) . .
O2 C7 C6 118.9(8) . .
O1 C7 C6 118.9(8) . .
O2 C7 La1 52.4(4) . 3_665
O1 C7 La1 69.8(5) . 3_665
C6 C7 La1 171.1(6) . 3_665
O4 C8 O3 122.0(8) . .
O4 C8 C5 120.3(8) . .
O3 C8 C5 117.6(7) . .
O4 C8 La1 60.0(5) . .
O3 C8 La1 63.2(4) . .
C5 C8 La1 164.7(6) . .
C7 O1 La1 155.5(6) . 1_655
C7 O1 La1 86.6(5) . 3_665
La1 O1 La1 117.9(2) 1_655 3_665
C7 O2 La1 105.1(5) . 3_665
C8 O3 La1 146.9(6) . 3_655
C8 O3 La1 92.3(5) . .
La1 O3 La1 114.9(2) 3_655 .
C8 O4 La1 96.6(5) . .
La1 O6 La1 112.4(2) . 3

loop_
_geom_bond_atom_site_label_1
_geom_bond_atom_site_label_2
_geom_bond_distance
_geom_bond_site_symmetry_2
La1 O6 2.432(6) .
La1 O6 2.447(6) 3
La1 O1 2.492(6) 1_455
La1 O3 2.538(6) 3_655
La1 O2 2.572(6) 3_665
La1 O5 2.575(7) .
La1 O4 2.683(6) .
La1 O3 2.748(6) .
La1 O1 2.944(6) 3_665
La1 C8 3.076(9) .
La1 C7 3.132(8) 3_665
La1 La1 4.0548(11) 3
Cl1 C1 1.715(9) .
Cl2 C2 1.705(9) .
Cl3 C3 1.717(9) .
Cl4 C4 1.706(9) .
C1 C6 1.384(12) .
C1 C2 1.396(12) .
C2 C3 1.369(12) .
C3 C4 1.392(12) .
C4 C5 1.391(12) .
C5 C6 1.380(11) .
C5 C8 1.531(11) .
C6 C7 1.515(11) .
C7 O2 1.239(10) .
C7 O1 1.260(10) .
C7 La1 3.132(8) 3_665
C8 O4 1.229(10) .
C8 O3 1.275(10) .
O1 La1 2.492(6) 1_655
O1 La1 2.944(6) 3_665
O2 La1 2.572(6) 3_665
O3 La1 2.538(6) 3_655
O6 La1 2.447(6) 3

loop_
_geom_hbond_atom_site_label_D
_geom_hbond_atom_site_label_H
_geom_hbond_atom_site_label_A
_geom_hbond_distance_DH
_geom_hbond_distance_HA
_geom_hbond_distance_DA
_geom_hbond_angle_DHA
_geom_hbond_site_symmetry_A
O5 H5B O2 0.90 1.98 2.673(9) 133.5 .
O5 H5A O6 0.84 1.86 2.674(9) 164.9 1_565

loop_
_publcif_info_datablock.id
_publcif_info_datablock.publ_exptl
_publcif_info_datablock.publ_geom
_publcif_info_datablock.structure
{f613c317-0da5-4758-a427-bc105989525b} y y y

loop_
_publcif_info_exptl_table_extra_item
sin_theta_over_lambda_max

loop_
_publcif_info_tables.block_id
_publcif_info_tables.reference_item
{f613c317-0da5-4758-a427-bc105989525b} '_publcif_info_datablock.publ_exptl'
{f613c317-0da5-4758-a427-bc105989525b} '_geom_hbond_atom_site_label_D'
